data_1008214
loop_
_publ_author_name
'Averbuch-Pouchot, M T'

_publ_section_title
;
Crystal Structure of Zinc-tetrametaphosphate Octahydrate: Zn~2~ P~4~
O~12~ (H~2~ O)~8~
;
_journal_coden_ASTM ZAACAB
_journal_name_full
;
Zeitschrift fuer Anorganische und Allgemeine Chemie
;
_journal_page_first 231
_journal_page_last 237
_journal_paper_doi 10.1002/zaac.19835030825
_journal_volume 503
_journal_year 1983
_chemical_formula_structural 'Zn2 P4 O12 (H2 O)8'
_chemical_formula_sum 'H16 O20 P4 Zn2'
_chemical_name_systematic 'Dizinc cyclo-tetraphosphate octahydrate'
_space_group_IT_number 2
_symmetry_cell_setting triclinic
_symmetry_Int_Tables_number 2
_symmetry_space_group_name_Hall '-P 1'
_symmetry_space_group_name_H-M 'P -1'
_cell_angle_alpha 96.09(5)
_cell_angle_beta 105.99(5)
_cell_angle_gamma 100.49(5)
_cell_formula_units_Z 1
_cell_length_a 8.610(5)
_cell_length_b 7.137(5)
_cell_length_c 7.108(5)
_cell_volume 407.2
_refine_ls_R_factor_all 0.031
_cod_database_code 1008214

loop_
_symmetry_equiv_pos_as_xyz
x,y,z
-x,-y,-z

loop_
_atom_site_label
_atom_site_type_symbol
_atom_site_symmetry_multiplicity
_atom_site_Wyckoff_symbol
_atom_site_fract_x
_atom_site_fract_y
_atom_site_fract_z
_atom_site_occupancy
_atom_site_attached_hydrogens
_atom_site_calc_flag
Zn1 Zn2+ 1 a 0. 0. 0. 1. 0 d
Zn2 Zn2+ 1 e 0.5 0.5 0. 1. 0 d
P1 P5+ 2 i 0.9156(1) 0.6643(1) 0.2595(1) 1. 0 d
P2 P5+ 2 i 0.1309(1) 0.3941(1) 0.3488(1) 1. 0 d
O1 O2- 2 i 0.9786(4) 0.4705(4) 0.2209(4) 1. 0 d
O2 O2- 2 i 0.9480(3) 0.6994(4) 0.4945(4) 1. 0 d
O3 O2- 2 i 0.0282(3) 0.8304(4) 0.2212(4) 1. 0 d
O4 O2- 2 i 0.7371(3) 0.6626(5) 0.1536(5) 1. 0 d
O5 O2- 2 i 0.2742(3) 0.5585(4) 0.4473(4) 1. 0 d
O6 O2- 2 i 0.1572(3) 0.2335(4) 0.2190(4) 1. 0 d
O7 O2- 2 i 0.7837(4) 0.0575(5) 0.0507(4) 1. 0 d
O8 O2- 2 i 0.4255(4) 0.7165(5) 0.1792(4) 1. 0 d
O9 O2- 2 i 0.4894(4) 0.3088(5) 0.1986(4) 1. 0 d
O10 O2- 2 i 0.6938(5) 0.0121(5) 0.4134(6) 1. 0 d
H1 H1+ 2 i 0.724(7) 0.118(9) -0.012(9) 1. 0 d
H2 H1+ 2 i 0.766(7) 0.033(8) 0.144(8) 1. 0 d
H3 H1+ 2 i 0.490(6) 0.801(8) 0.242(8) 1. 0 d
H4 H1+ 2 i 0.391(7) 0.688(9) 0.257(9) 1. 0 d
H5 H1+ 2 i 0.418(8) 0.261(9) 0.167(10) 1. 0 d
H6 H1+ 2 i 0.559(9) 0.378(10) 0.314(11) 1. 0 d
H7 H1+ 2 i 0.668(9) 0.113(11) 0.431(11) 1. 0 d
H8 H1+ 2 i 0.752(11) -0.006(13) 0.525(13) 1. 0 d

loop_
_atom_type_symbol
_atom_type_oxidation_number
Zn2+ 2.000
P5+ 5.000
O2- -2.000
H1+ 1.000
